data_7228615
loop_
_publ_author_name
'Li, Jie'
'Zhang, Yao'
'Yang, Mingyan'
'Ma, Haixia'

_publ_section_title
;
 Two novel Co(ii) and Ni(ii) complexes of tebuconazole with enhanced
 antifungal activities
;
_journal_issue 53
_journal_name_full 'RSC Adv.'
_journal_page_first 33364
_journal_paper_doi 10.1039/C7RA03629A
_journal_volume 7
_journal_year 2017
_chemical_formula_sum 'C68 H104 Cl6 Co N12 O8'
_chemical_formula_weight 1489.26
_chemical_name_systematic
; 
 ? 
;
_space_group_IT_number 2
_symmetry_cell_setting triclinic
_symmetry_space_group_name_Hall '-P 1'
_symmetry_space_group_name_H-M 'P -1'
_atom_sites_solution_hydrogens geom
_atom_sites_solution_primary direct
_atom_sites_solution_secondary difmap
_audit_creation_method SHELXL-97
_audit_update_record
;
2016-05-04 deposited with the CCDC.
2017-06-26 downloaded from the CCDC.
;
_cell_angle_alpha 92.275(6)
_cell_angle_beta 95.615(6)
_cell_angle_gamma 101.926(6)
_cell_formula_units_Z 1
_cell_length_a 9.427(3)
_cell_length_b 14.221(5)
_cell_length_c 15.414(5)
_cell_measurement_reflns_used 1180
_cell_measurement_temperature 296(2)
_cell_measurement_theta_max 19.23
_cell_measurement_theta_min 2.39
_cell_volume 2008.3(12)
_computing_cell_refinement 'Bruker SAINT'
_computing_data_collection 'Bruker SMART APEX II'
_computing_data_reduction 'Bruker SAINT'
_computing_molecular_graphics SHELXTL
_computing_publication_material SHELXTL
_computing_structure_refinement 'SHELXL-97 (Sheldrick, 2008)'
_computing_structure_solution 'SHELXS-97 (Sheldrick, 2008)'
_diffrn_ambient_temperature 296(2)
_diffrn_measured_fraction_theta_full 0.987
_diffrn_measured_fraction_theta_max 0.987
_diffrn_measurement_device_type 'Bruker APEX II area detector'
_diffrn_measurement_method '\f and \w scans'
_diffrn_radiation_monochromator graphite
_diffrn_radiation_source 'fine-focus sealed tube'
_diffrn_radiation_type MoK\a
_diffrn_radiation_wavelength 0.71073
_diffrn_reflns_av_R_equivalents 0.0449
_diffrn_reflns_av_sigmaI/netI 0.1201
_diffrn_reflns_limit_h_max 11
_diffrn_reflns_limit_h_min -10
_diffrn_reflns_limit_k_max 16
_diffrn_reflns_limit_k_min -12
_diffrn_reflns_limit_l_max 17
_diffrn_reflns_limit_l_min -18
_diffrn_reflns_number 9940
_diffrn_reflns_theta_full 25.03
_diffrn_reflns_theta_max 25.03
_diffrn_reflns_theta_min 2.39
_exptl_absorpt_coefficient_mu 0.469
_exptl_absorpt_correction_T_max 0.989
_exptl_absorpt_correction_T_min 0.837
_exptl_absorpt_correction_type multi-scan
_exptl_absorpt_process_details
;
Agilent (2011). CrysAlis PRO. Agilent Technologies, Yarnton,
Oxfordshire, England.
;
_exptl_crystal_colour red
_exptl_crystal_density_diffrn 1.231
_exptl_crystal_density_method 'not measured'
_exptl_crystal_description block
_exptl_crystal_F_000 789
_exptl_crystal_size_max 0.31
_exptl_crystal_size_mid 0.27
_exptl_crystal_size_min 0.24
_refine_diff_density_max 0.589
_refine_diff_density_min -0.453
_refine_diff_density_rms 0.071
_refine_ls_extinction_method none
_refine_ls_goodness_of_fit_ref 0.957
_refine_ls_hydrogen_treatment mixed
_refine_ls_matrix_type full
_refine_ls_number_parameters 441
_refine_ls_number_reflns 7009
_refine_ls_number_restraints 13
_refine_ls_restrained_S_all 0.960
_refine_ls_R_factor_all 0.1575
_refine_ls_R_factor_gt 0.0753
_refine_ls_shift/su_max 0.000
_refine_ls_shift/su_mean 0.000
_refine_ls_structure_factor_coef Fsqd
_refine_ls_weighting_details 'calc w=1/[\s^2^(Fo^2^)+(0.1199P)^2^+0.0000P] where P=(Fo^2^+2Fc^2^)/3'
_refine_ls_weighting_scheme calc
_refine_ls_wR_factor_gt 0.1934
_refine_ls_wR_factor_ref 0.2412
_reflns_number_gt 3305
_reflns_number_total 7009
_reflns_threshold_expression >2sigma(I)
_cod_data_source_file c7ra03629a1.cif
_cod_data_source_block 1
_cod_original_sg_symbol_H-M P-1
_cod_database_code 7228615

loop_
_symmetry_equiv_pos_as_xyz
'x, y, z'
'-x, -y, -z'

loop_
_atom_site_label
_atom_site_type_symbol
_atom_site_fract_x
_atom_site_fract_y
_atom_site_fract_z
_atom_site_U_iso_or_equiv
_atom_site_adp_type
_atom_site_occupancy
_atom_site_symmetry_multiplicity
_atom_site_calc_flag
_atom_site_refinement_flags
Co Co 0.5000 0.0000 0.5000 0.0483(3) Uani 1 2 d S
Cl2 Cl 0.7194(3) -0.30538(15) 0.95004(16) 0.1084(7) Uani 1 1 d .
Cl1 Cl 0.4164(4) 0.54796(19) 0.80053(15) 0.1507(12) Uani 1 1 d .
Cl3 Cl 0.23869(15) -0.09678(11) 0.49256(9) 0.0626(4) Uani 1 1 d .
O1 O -0.0086(4) 0.1324(3) 0.3587(2) 0.0598(10) Uani 1 1 d .
H1 H -0.0623 0.1363 0.3969 0.090 Uiso 1 1 calc R
N1 N 0.4314(5) 0.1091(3) 0.4232(3) 0.0526(12) Uani 1 1 d .
N5 N 0.5013(5) 0.1758(4) 0.7324(3) 0.0599(13) Uani 1 1 d .
O2 O 0.8045(5) 0.2784(3) 0.7649(3) 0.0701(12) Uani 1 1 d .
H2 H 0.8418 0.2326 0.7539 0.105 Uiso 1 1 calc R
N4 N 0.4699(5) 0.0757(3) 0.6173(3) 0.0557(12) Uani 1 1 d .
N2 N 0.2999(5) 0.1850(3) 0.3387(3) 0.0548(12) Uani 1 1 d .
N3 N 0.4192(5) 0.2542(4) 0.3716(3) 0.0679(14) Uani 1 1 d .
C16 C -0.1110(8) 0.1919(5) 0.1881(4) 0.081(2) Uani 1 1 d .
H16A H -0.0324 0.1965 0.1523 0.121 Uiso 1 1 calc R
H16B H -0.1941 0.2073 0.1551 0.121 Uiso 1 1 calc R
H16C H -0.1364 0.1276 0.2068 0.121 Uiso 1 1 calc R
C13 C -0.0631(6) 0.2633(4) 0.2688(4) 0.0581(15) Uani 1 1 d .
C28 C 0.5781(8) -0.0691(5) 0.8826(4) 0.0733(18) Uani 1 1 d .
H28 H 0.5091 -0.0539 0.8412 0.088 Uiso 1 1 calc R
C4 C 0.0524(6) 0.2275(4) 0.3333(3) 0.0497(14) Uani 1 1 d .
C1 C 0.3093(6) 0.1005(4) 0.3697(3) 0.0545(14) Uani 1 1 d .
H1A H 0.2404 0.0435 0.3561 0.065 Uiso 1 1 calc R
C6 C 0.1568(7) 0.2568(5) 0.4996(4) 0.0750(19) Uani 1 1 d .
H6A H 0.2299 0.2199 0.4891 0.090 Uiso 1 1 calc R
H6B H 0.0733 0.2130 0.5178 0.090 Uiso 1 1 calc R
C21 C 0.7319(7) 0.1569(4) 0.8646(4) 0.0638(16) Uani 1 1 d .
H21A H 0.7086 0.1134 0.8127 0.077 Uiso 1 1 calc R
H21B H 0.8345 0.1617 0.8836 0.077 Uiso 1 1 calc R
C3 C 0.1800(7) 0.2108(5) 0.2840(4) 0.0617(16) Uani 1 1 d .
H3A H 0.1432 0.1598 0.2387 0.074 Uiso 1 1 calc R
H3B H 0.2177 0.2689 0.2555 0.074 Uiso 1 1 calc R
C20 C 0.7153(6) 0.2567(4) 0.8361(4) 0.0585(15) Uani 1 1 d .
C14 C -0.0001(8) 0.3644(5) 0.2386(4) 0.085(2) Uani 1 1 d .
H14A H 0.0785 0.3610 0.2043 0.127 Uiso 1 1 calc R
H14B H 0.0354 0.4081 0.2888 0.127 Uiso 1 1 calc R
H14C H -0.0752 0.3870 0.2041 0.127 Uiso 1 1 calc R
C7 C 0.2192(7) 0.3336(5) 0.5739(4) 0.0677(17) Uani 1 1 d .
C19 C 0.5575(7) 0.2555(4) 0.7984(4) 0.0659(17) Uani 1 1 d .
H19A H 0.4955 0.2495 0.8455 0.079 Uiso 1 1 calc R
H19B H 0.5539 0.3160 0.7723 0.079 Uiso 1 1 calc R
C2 C 0.4940(7) 0.2030(5) 0.4215(4) 0.0676(17) Uani 1 1 d .
H2A H 0.5834 0.2302 0.4530 0.081 Uiso 1 1 calc R
C17 C 0.5393(7) 0.1594(4) 0.6543(4) 0.0605(16) Uani 1 1 d .
H17 H 0.6081 0.2024 0.6282 0.073 Uiso 1 1 calc R
N6 N 0.4005(6) 0.0976(4) 0.7519(3) 0.0824(17) Uani 1 1 d .
C31 C 0.9233(9) 0.3383(6) 0.9510(5) 0.103(3) Uani 1 1 d .
H31A H 0.9153 0.2816 0.9836 0.155 Uiso 1 1 calc R
H31B H 0.9627 0.3942 0.9896 0.155 Uiso 1 1 calc R
H31C H 0.9866 0.3348 0.9064 0.155 Uiso 1 1 calc R
C18 C 0.3847(7) 0.0415(5) 0.6809(4) 0.0750(19) Uani 1 1 d .
H18 H 0.3197 -0.0178 0.6740 0.090 Uiso 1 1 calc R
C27 C 0.5940(7) -0.1642(5) 0.8855(4) 0.0734(18) Uani 1 1 d .
H27 H 0.5359 -0.2120 0.8469 0.088 Uiso 1 1 calc R
C22 C 0.6460(8) 0.1072(5) 0.9358(4) 0.0754(19) Uani 1 1 d .
H22A H 0.6809 0.1419 0.9918 0.090 Uiso 1 1 calc R
H22B H 0.5435 0.1082 0.9229 0.090 Uiso 1 1 calc R
C23 C 0.6634(7) 0.0044(4) 0.9405(4) 0.0651(17) Uani 1 1 d .
C30 C 0.6651(9) 0.3448(5) 0.9791(5) 0.101(3) Uani 1 1 d .
H30A H 0.5786 0.3641 0.9547 0.151 Uiso 1 1 calc R
H30B H 0.7118 0.3890 1.0271 0.151 Uiso 1 1 calc R
H30C H 0.6393 0.2812 0.9994 0.151 Uiso 1 1 calc R
C29 C 0.7706(7) 0.3450(4) 0.9083(4) 0.0683(17) Uani 1 1 d .
C15 C -0.2010(7) 0.2668(5) 0.3138(4) 0.079(2) Uani 1 1 d .
H15A H -0.2714 0.2873 0.2737 0.119 Uiso 1 1 calc R
H15B H -0.1759 0.3114 0.3640 0.119 Uiso 1 1 calc R
H15C H -0.2416 0.2039 0.3317 0.119 Uiso 1 1 calc R
C24 C 0.7633(10) -0.0228(6) 1.0007(5) 0.101(3) Uani 1 1 d .
H24 H 0.8201 0.0241 1.0407 0.121 Uiso 1 1 calc R
C12 C 0.3560(9) 0.3915(6) 0.5744(5) 0.104(3) Uani 1 1 d .
H12 H 0.4093 0.3864 0.5274 0.125 Uiso 1 1 calc R
C26 C 0.6970(8) -0.1865(5) 0.9463(5) 0.0756(19) Uani 1 1 d .
C5 C 0.1095(7) 0.2986(4) 0.4139(3) 0.0607(15) Uani 1 1 d .
H5A H 0.1921 0.3456 0.3987 0.073 Uiso 1 1 calc R
H5B H 0.0337 0.3330 0.4248 0.073 Uiso 1 1 calc R
C25 C 0.7832(9) -0.1169(6) 1.0046(5) 0.102(3) Uani 1 1 d .
H25 H 0.8528 -0.1324 1.0454 0.122 Uiso 1 1 calc R
C10 C 0.3390(12) 0.4689(7) 0.7111(5) 0.098(3) Uani 1 1 d .
C32 C 0.7869(10) 0.4411(5) 0.8644(5) 0.102(3) Uani 1 1 d .
H32A H 0.8580 0.4443 0.8234 0.153 Uiso 1 1 calc R
H32B H 0.8182 0.4934 0.9080 0.153 Uiso 1 1 calc R
H32C H 0.6948 0.4458 0.8342 0.153 Uiso 1 1 calc R
C9 C 0.2033(14) 0.4142(7) 0.7116(5) 0.117(3) Uani 1 1 d .
H9 H 0.1507 0.4211 0.7586 0.141 Uiso 1 1 calc R
C8 C 0.1428(9) 0.3487(6) 0.6438(5) 0.103(3) Uani 1 1 d .
H8 H 0.0481 0.3135 0.6446 0.123 Uiso 1 1 calc R
C11 C 0.4157(10) 0.4577(6) 0.6445(6) 0.110(3) Uani 1 1 d .
H11 H 0.5098 0.4943 0.6448 0.132 Uiso 1 1 calc R
O3 O -0.0881(6) 0.1293(4) 0.6985(3) 0.0982(16) Uani 1 1 d .
H3C H -0.1079 0.1268 0.6454 0.147 Uiso 1 1 calc R
C33 C 0.0482(11) 0.1053(7) 0.7184(7) 0.145(4) Uani 1 1 d .
H33A H 0.0617 0.0586 0.6750 0.217 Uiso 1 1 calc R
H33B H 0.0522 0.0789 0.7747 0.217 Uiso 1 1 calc R
H33C H 0.1240 0.1621 0.7190 0.217 Uiso 1 1 calc R
O4 O 0.7343(12) 0.3779(9) 0.6152(7) 0.267(5) Uani 1 1 d DU
H4 H 0.7791 0.3990 0.6626 0.400 Uiso 1 1 d R
C34 C 0.8145(17) 0.4200(11) 0.5497(9) 0.232(7) Uani 1 1 d DU
H34A H 0.8245 0.3707 0.5077 0.348 Uiso 1 1 calc R
H34B H 0.9094 0.4534 0.5752 0.348 Uiso 1 1 calc R
H34C H 0.7646 0.4646 0.5212 0.348 Uiso 1 1 calc R

loop_
_atom_site_aniso_label
_atom_site_aniso_U_11
_atom_site_aniso_U_22
_atom_site_aniso_U_33
_atom_site_aniso_U_23
_atom_site_aniso_U_13
_atom_site_aniso_U_12
Co 0.0399(6) 0.0588(7) 0.0424(6) 0.0027(5) -0.0005(5) 0.0038(5)
Cl2 0.1054(17) 0.0832(14) 0.1428(18) 0.0163(13) 0.0108(14) 0.0333(12)
Cl1 0.207(3) 0.139(2) 0.1023(16) -0.0551(15) -0.0584(18) 0.075(2)
Cl3 0.0431(8) 0.0818(11) 0.0570(8) 0.0093(8) 0.0019(7) 0.0004(7)
O1 0.063(3) 0.056(2) 0.057(2) 0.0106(19) 0.009(2) 0.005(2)
N1 0.042(3) 0.059(3) 0.053(3) 0.010(2) 0.001(2) 0.003(2)
N5 0.055(3) 0.065(3) 0.054(3) -0.006(2) 0.005(2) 0.005(3)
O2 0.075(3) 0.072(3) 0.064(3) 0.008(2) 0.020(2) 0.010(2)
N4 0.044(3) 0.070(3) 0.048(3) 0.005(2) 0.007(2) 0.000(2)
N2 0.047(3) 0.063(3) 0.054(3) 0.012(2) 0.009(2) 0.009(2)
N3 0.045(3) 0.066(3) 0.091(4) 0.023(3) 0.009(3) 0.004(3)
C16 0.072(5) 0.102(5) 0.063(4) -0.002(4) -0.016(3) 0.019(4)
C13 0.057(4) 0.060(4) 0.057(3) 0.013(3) 0.001(3) 0.010(3)
C28 0.074(5) 0.073(5) 0.071(4) 0.015(4) 0.005(4) 0.011(4)
C4 0.048(3) 0.058(4) 0.041(3) 0.010(3) 0.003(3) 0.005(3)
C1 0.049(4) 0.064(4) 0.048(3) 0.007(3) 0.000(3) 0.008(3)
C6 0.066(4) 0.077(5) 0.073(4) 0.007(4) 0.000(4) -0.003(3)
C21 0.059(4) 0.067(4) 0.060(4) 0.003(3) 0.004(3) 0.003(3)
C3 0.063(4) 0.076(4) 0.049(3) 0.014(3) 0.004(3) 0.019(3)
C20 0.051(4) 0.059(4) 0.060(4) 0.002(3) 0.008(3) -0.002(3)
C14 0.080(5) 0.083(5) 0.095(5) 0.039(4) 0.000(4) 0.026(4)
C7 0.060(4) 0.071(4) 0.066(4) 0.001(3) -0.006(3) 0.005(3)
C19 0.070(4) 0.063(4) 0.061(4) -0.017(3) 0.006(3) 0.010(3)
C2 0.040(3) 0.074(5) 0.084(4) 0.010(4) 0.003(3) 0.001(3)
C17 0.060(4) 0.066(4) 0.050(3) 0.004(3) 0.005(3) 0.000(3)
N6 0.067(4) 0.098(4) 0.066(3) -0.021(3) 0.019(3) -0.019(3)
C31 0.098(6) 0.098(6) 0.093(5) -0.012(5) -0.028(5) -0.004(5)
C18 0.053(4) 0.088(5) 0.071(4) -0.015(4) 0.011(3) -0.013(3)
C27 0.066(4) 0.071(5) 0.075(4) -0.001(4) 0.005(4) -0.002(4)
C22 0.088(5) 0.071(5) 0.064(4) 0.003(3) 0.025(4) 0.004(4)
C23 0.069(4) 0.061(4) 0.062(4) 0.002(3) 0.017(3) 0.001(3)
C30 0.131(7) 0.084(5) 0.082(5) -0.023(4) 0.029(5) 0.007(5)
C29 0.076(5) 0.055(4) 0.066(4) -0.006(3) 0.006(4) -0.002(3)
C15 0.052(4) 0.097(5) 0.092(5) 0.017(4) 0.006(4) 0.020(4)
C24 0.119(7) 0.076(6) 0.092(5) -0.010(4) -0.026(5) 0.004(5)
C12 0.072(5) 0.150(8) 0.076(5) -0.027(5) -0.005(4) 0.005(5)
C26 0.078(5) 0.063(4) 0.083(5) 0.007(4) 0.013(4) 0.008(4)
C5 0.053(4) 0.075(4) 0.055(3) 0.006(3) 0.003(3) 0.017(3)
C25 0.110(7) 0.095(6) 0.093(5) 0.009(5) -0.026(5) 0.021(5)
C10 0.121(8) 0.102(7) 0.075(5) -0.012(5) -0.008(6) 0.046(6)
C32 0.133(7) 0.062(5) 0.097(5) -0.001(4) 0.007(5) -0.010(4)
C9 0.176(11) 0.118(8) 0.070(5) -0.014(5) 0.036(6) 0.052(8)
C8 0.086(6) 0.128(7) 0.095(6) -0.011(5) 0.040(5) 0.015(5)
C11 0.085(6) 0.124(7) 0.101(6) -0.029(5) -0.019(5) -0.005(5)
O3 0.098(4) 0.118(4) 0.080(3) -0.007(3) 0.002(3) 0.033(3)
C33 0.101(7) 0.141(8) 0.197(11) 0.005(7) -0.029(7) 0.059(6)
O4 0.204(10) 0.348(13) 0.255(10) 0.129(10) 0.015(8) 0.056(9)
C34 0.263(15) 0.233(14) 0.204(12) 0.005(11) 0.058(12) 0.045(12)

loop_
_atom_type_symbol
_atom_type_description
_atom_type_scat_dispersion_real
_atom_type_scat_dispersion_imag
_atom_type_scat_source
C C 0.0033 0.0016 'International Tables Vol C Tables 4.2.6.8 and 6.1.1.4'
H H 0.0000 0.0000 'International Tables Vol C Tables 4.2.6.8 and 6.1.1.4'
Cl Cl 0.1484 0.1585 'International Tables Vol C Tables 4.2.6.8 and 6.1.1.4'
Co Co 0.3494 0.9721 'International Tables Vol C Tables 4.2.6.8 and 6.1.1.4'
N N 0.0061 0.0033 'International Tables Vol C Tables 4.2.6.8 and 6.1.1.4'
O O 0.0106 0.0060 'International Tables Vol C Tables 4.2.6.8 and 6.1.1.4'

loop_
_geom_angle_atom_site_label_1
_geom_angle_atom_site_label_2
_geom_angle_atom_site_label_3
_geom_angle
_geom_angle_site_symmetry_1
_geom_angle_site_symmetry_3
N4 Co N4 180.000(1) 2_656 .
N4 Co N1 89.62(17) 2_656 .
N4 Co N1 90.38(17) . .
N4 Co N1 90.38(17) 2_656 2_656
N4 Co N1 89.62(17) . 2_656
N1 Co N1 180.000(1) . 2_656
N4 Co Cl3 90.15(13) 2_656 .
N4 Co Cl3 89.85(13) . .
N1 Co Cl3 91.57(12) . .
N1 Co Cl3 88.43(12) 2_656 .
N4 Co Cl3 89.85(13) 2_656 2_656
N4 Co Cl3 90.15(13) . 2_656
N1 Co Cl3 88.43(12) . 2_656
N1 Co Cl3 91.57(12) 2_656 2_656
Cl3 Co Cl3 180.0 . 2_656
C4 O1 H1 109.5 . .
C1 N1 C2 102.9(5) . .
C1 N1 Co 127.5(4) . .
C2 N1 Co 129.5(4) . .
C17 N5 N6 108.7(5) . .
C17 N5 C19 131.0(5) . .
N6 N5 C19 120.0(5) . .
C20 O2 H2 109.5 . .
C17 N4 C18 100.8(5) . .
C17 N4 Co 131.0(4) . .
C18 N4 Co 127.7(4) . .
C1 N2 N3 110.3(5) . .
C1 N2 C3 128.9(5) . .
N3 N2 C3 120.6(5) . .
C2 N3 N2 101.3(5) . .
C13 C16 H16A 109.5 . .
C13 C16 H16B 109.5 . .
H16A C16 H16B 109.5 . .
C13 C16 H16C 109.5 . .
H16A C16 H16C 109.5 . .
H16B C16 H16C 109.5 . .
C15 C13 C16 106.9(5) . .
C15 C13 C14 109.1(5) . .
C16 C13 C14 109.3(5) . .
C15 C13 C4 110.0(4) . .
C16 C13 C4 110.2(5) . .
C14 C13 C4 111.2(5) . .
C27 C28 C23 121.8(6) . .
C27 C28 H28 119.1 . .
C23 C28 H28 119.1 . .
O1 C4 C3 102.7(4) . .
O1 C4 C5 111.5(4) . .
C3 C4 C5 110.3(5) . .
O1 C4 C13 109.8(4) . .
C3 C4 C13 109.6(4) . .
C5 C4 C13 112.5(4) . .
N2 C1 N1 110.2(5) . .
N2 C1 H1A 124.9 . .
N1 C1 H1A 124.9 . .
C5 C6 C7 113.6(5) . .
C5 C6 H6A 108.8 . .
C7 C6 H6A 108.8 . .
C5 C6 H6B 108.8 . .
C7 C6 H6B 108.8 . .
H6A C6 H6B 107.7 . .
C22 C21 C20 121.6(5) . .
C22 C21 H21A 106.9 . .
C20 C21 H21A 106.9 . .
C22 C21 H21B 106.9 . .
C20 C21 H21B 106.9 . .
H21A C21 H21B 106.7 . .
N2 C3 C4 114.6(4) . .
N2 C3 H3A 108.6 . .
C4 C3 H3A 108.6 . .
N2 C3 H3B 108.6 . .
C4 C3 H3B 108.6 . .
H3A C3 H3B 107.6 . .
O2 C20 C21 106.6(5) . .
O2 C20 C19 106.3(5) . .
C21 C20 C19 111.3(5) . .
O2 C20 C29 106.0(4) . .
C21 C20 C29 116.3(5) . .
C19 C20 C29 109.7(5) . .
C13 C14 H14A 109.5 . .
C13 C14 H14B 109.5 . .
H14A C14 H14B 109.5 . .
C13 C14 H14C 109.5 . .
H14A C14 H14C 109.5 . .
H14B C14 H14C 109.5 . .
C12 C7 C8 116.4(7) . .
C12 C7 C6 121.1(6) . .
C8 C7 C6 122.5(6) . .
N5 C19 C20 111.9(5) . .
N5 C19 H19A 109.2 . .
C20 C19 H19A 109.2 . .
N5 C19 H19B 109.2 . .
C20 C19 H19B 109.2 . .
H19A C19 H19B 107.9 . .
N3 C2 N1 115.4(5) . .
N3 C2 H2A 122.3 . .
N1 C2 H2A 122.3 . .
N4 C17 N5 112.8(5) . .
N4 C17 H17 123.6 . .
N5 C17 H17 123.6 . .
C18 N6 N5 102.1(5) . .
C29 C31 H31A 109.5 . .
C29 C31 H31B 109.5 . .
H31A C31 H31B 109.5 . .
C29 C31 H31C 109.5 . .
H31A C31 H31C 109.5 . .
H31B C31 H31C 109.5 . .
N6 C18 N4 115.7(6) . .
N6 C18 H18 122.2 . .
N4 C18 H18 122.2 . .
C26 C27 C28 119.0(6) . .
C26 C27 H27 120.5 . .
C28 C27 H27 120.5 . .
C23 C22 C21 110.6(5) . .
C23 C22 H22A 109.5 . .
C21 C22 H22A 109.5 . .
C23 C22 H22B 109.5 . .
C21 C22 H22B 109.5 . .
H22A C22 H22B 108.1 . .
C24 C23 C28 116.4(6) . .
C24 C23 C22 122.5(6) . .
C28 C23 C22 121.1(6) . .
C29 C30 H30A 109.5 . .
C29 C30 H30B 109.5 . .
H30A C30 H30B 109.5 . .
C29 C30 H30C 109.5 . .
H30A C30 H30C 109.5 . .
H30B C30 H30C 109.5 . .
C32 C29 C30 108.6(6) . .
C32 C29 C31 107.4(6) . .
C30 C29 C31 110.0(6) . .
C32 C29 C20 110.0(5) . .
C30 C29 C20 112.4(5) . .
C31 C29 C20 108.3(5) . .
C13 C15 H15A 109.5 . .
C13 C15 H15B 109.5 . .
H15A C15 H15B 109.5 . .
C13 C15 H15C 109.5 . .
H15A C15 H15C 109.5 . .
H15B C15 H15C 109.5 . .
C23 C24 C25 123.2(7) . .
C23 C24 H24 118.4 . .
C25 C24 H24 118.4 . .
C7 C12 C11 120.9(8) . .
C7 C12 H12 119.5 . .
C11 C12 H12 119.5 . .
C27 C26 C25 121.4(7) . .
C27 C26 Cl2 119.5(6) . .
C25 C26 Cl2 119.1(6) . .
C6 C5 C4 117.8(5) . .
C6 C5 H5A 107.9 . .
C4 C5 H5A 107.9 . .
C6 C5 H5B 107.9 . .
C4 C5 H5B 107.9 . .
H5A C5 H5B 107.2 . .
C26 C25 C24 118.2(7) . .
C26 C25 H25 120.9 . .
C24 C25 H25 120.9 . .
C11 C10 C9 119.7(8) . .
C11 C10 Cl1 120.5(9) . .
C9 C10 Cl1 119.7(8) . .
C29 C32 H32A 109.5 . .
C29 C32 H32B 109.5 . .
H32A C32 H32B 109.5 . .
C29 C32 H32C 109.5 . .
H32A C32 H32C 109.5 . .
H32B C32 H32C 109.5 . .
C10 C9 C8 120.7(8) . .
C10 C9 H9 119.6 . .
C8 C9 H9 119.6 . .
C9 C8 C7 121.6(8) . .
C9 C8 H8 119.2 . .
C7 C8 H8 119.2 . .
C10 C11 C12 120.6(8) . .
C10 C11 H11 119.7 . .
C12 C11 H11 119.7 . .
C33 O3 H3C 109.5 . .
O3 C33 H33A 109.5 . .
O3 C33 H33B 109.5 . .
H33A C33 H33B 109.5 . .
O3 C33 H33C 109.5 . .
H33A C33 H33C 109.5 . .
H33B C33 H33C 109.5 . .
C34 O4 H4 108.1 . .
O4 C34 H34A 109.5 . .
O4 C34 H34B 109.5 . .
H34A C34 H34B 109.5 . .
O4 C34 H34C 109.5 . .
H34A C34 H34C 109.5 . .
H34B C34 H34C 109.5 . .

loop_
_geom_bond_atom_site_label_1
_geom_bond_atom_site_label_2
_geom_bond_distance
_geom_bond_site_symmetry_2
Co N4 2.141(5) 2_656
Co N4 2.141(5) .
Co N1 2.153(4) .
Co N1 2.153(4) 2_656
Co Cl3 2.5508(16) .
Co Cl3 2.5508(16) 2_656
Cl2 C26 1.750(7) .
Cl1 C10 1.742(9) .
O1 C4 1.441(6) .
O1 H1 0.8200 .
N1 C1 1.329(6) .
N1 C2 1.347(7) .
N5 C17 1.315(7) .
N5 N6 1.369(7) .
N5 C19 1.468(7) .
O2 C20 1.452(6) .
O2 H2 0.8200 .
N4 C17 1.312(7) .
N4 C18 1.368(7) .
N2 C1 1.328(7) .
N2 N3 1.372(6) .
N2 C3 1.460(7) .
N3 C2 1.330(7) .
C16 C13 1.542(8) .
C16 H16A 0.9600 .
C16 H16B 0.9600 .
C16 H16C 0.9600 .
C13 C15 1.541(8) .
C13 C14 1.547(8) .
C13 C4 1.579(7) .
C28 C27 1.394(9) .
C28 C23 1.406(9) .
C28 H28 0.9300 .
C4 C3 1.537(7) .
C4 C5 1.549(7) .
C1 H1A 0.9300 .
C6 C5 1.533(7) .
C6 C7 1.534(8) .
C6 H6A 0.9700 .
C6 H6B 0.9700 .
C21 C22 1.535(8) .
C21 C20 1.537(8) .
C21 H21A 0.9700 .
C21 H21B 0.9700 .
C3 H3A 0.9700 .
C3 H3B 0.9700 .
C20 C19 1.539(8) .
C20 C29 1.611(8) .
C14 H14A 0.9600 .
C14 H14B 0.9600 .
C14 H14C 0.9600 .
C7 C12 1.378(10) .
C7 C8 1.386(9) .
C19 H19A 0.9700 .
C19 H19B 0.9700 .
C2 H2A 0.9300 .
C17 H17 0.9300 .
N6 C18 1.305(7) .
C31 C29 1.546(10) .
C31 H31A 0.9600 .
C31 H31B 0.9600 .
C31 H31C 0.9600 .
C18 H18 0.9300 .
C27 C26 1.377(9) .
C27 H27 0.9300 .
C22 C23 1.507(8) .
C22 H22A 0.9700 .
C22 H22B 0.9700 .
C23 C24 1.381(9) .
C30 C29 1.546(9) .
C30 H30A 0.9600 .
C30 H30B 0.9600 .
C30 H30C 0.9600 .
C29 C32 1.535(9) .
C15 H15A 0.9600 .
C15 H15B 0.9600 .
C15 H15C 0.9600 .
C24 C25 1.393(10) .
C24 H24 0.9300 .
C12 C11 1.398(10) .
C12 H12 0.9300 .
C26 C25 1.379(10) .
C5 H5A 0.9700 .
C5 H5B 0.9700 .
C25 H25 0.9300 .
C10 C11 1.335(11) .
C10 C9 1.354(12) .
C32 H32A 0.9600 .
C32 H32B 0.9600 .
C32 H32C 0.9600 .
C9 C8 1.368(11) .
C9 H9 0.9300 .
C8 H8 0.9300 .
C11 H11 0.9300 .
O3 C33 1.405(9) .
O3 H3C 0.8200 .
C33 H33A 0.9600 .
C33 H33B 0.9600 .
C33 H33C 0.9600 .
O4 C34 1.3997(11) .
O4 H4 0.8201 .
C34 H34A 0.9600 .
C34 H34B 0.9600 .
C34 H34C 0.9600 .

loop_
_geom_hbond_atom_site_label_D
_geom_hbond_atom_site_label_H
_geom_hbond_atom_site_label_A
_geom_hbond_distance_DH
_geom_hbond_distance_HA
_geom_hbond_distance_DA
_geom_hbond_angle_DHA
_geom_hbond_site_symmetry_A
O3 H3C Cl3 0.82 2.33 3.115(5) 161.2 2_556
O1 H1 Cl3 0.82 2.50 3.290(4) 163.5 2_556
O2 H2 O3 0.82 1.93 2.735(7) 165.7 1_655
O4 H4 O2 0.82 2.41 2.848(10) 114.7 .

loop_
_geom_torsion_atom_site_label_1
_geom_torsion_atom_site_label_2
_geom_torsion_atom_site_label_3
_geom_torsion_atom_site_label_4
_geom_torsion
_geom_torsion_site_symmetry_1
N4 Co N1 C1 69.0(5) 2_656
N4 Co N1 C1 -111.0(5) .
N1 Co N1 C1 -101(100) 2_656
Cl3 Co N1 C1 -21.2(4) .
Cl3 Co N1 C1 158.8(4) 2_656
N4 Co N1 C2 -116.2(5) 2_656
N4 Co N1 C2 63.8(5) .
N1 Co N1 C2 74(100) 2_656
Cl3 Co N1 C2 153.7(5) .
Cl3 Co N1 C2 -26.3(5) 2_656
N4 Co N4 C17 124(100) 2_656
N1 Co N4 C17 -66.8(5) .
N1 Co N4 C17 113.2(5) 2_656
Cl3 Co N4 C17 -158.4(5) .
Cl3 Co N4 C17 21.6(5) 2_656
N4 Co N4 C18 -45(100) 2_656
N1 Co N4 C18 124.0(5) .
N1 Co N4 C18 -56.0(5) 2_656
Cl3 Co N4 C18 32.4(5) .
Cl3 Co N4 C18 -147.6(5) 2_656
C1 N2 N3 C2 0.4(6) .
C3 N2 N3 C2 175.5(5) .
C15 C13 C4 O1 60.1(6) .
C16 C13 C4 O1 -57.5(6) .
C14 C13 C4 O1 -178.9(5) .
C15 C13 C4 C3 172.2(5) .
C16 C13 C4 C3 54.6(6) .
C14 C13 C4 C3 -66.8(6) .
C15 C13 C4 C5 -64.7(6) .
C16 C13 C4 C5 177.6(5) .
C14 C13 C4 C5 56.3(6) .
N3 N2 C1 N1 0.0(6) .
C3 N2 C1 N1 -174.5(5) .
C2 N1 C1 N2 -0.5(6) .
Co N1 C1 N2 175.5(3) .
C1 N2 C3 C4 78.6(7) .
N3 N2 C3 C4 -95.4(6) .
O1 C4 C3 N2 -68.1(6) .
C5 C4 C3 N2 50.8(6) .
C13 C4 C3 N2 175.2(5) .
C22 C21 C20 O2 -176.5(5) .
C22 C21 C20 C19 -61.0(7) .
C22 C21 C20 C29 65.6(7) .
C5 C6 C7 C12 -73.5(8) .
C5 C6 C7 C8 106.5(7) .
C17 N5 C19 C20 -66.8(8) .
N6 N5 C19 C20 106.6(6) .
O2 C20 C19 N5 66.2(6) .
C21 C20 C19 N5 -49.5(6) .
C29 C20 C19 N5 -179.6(5) .
N2 N3 C2 N1 -0.7(7) .
C1 N1 C2 N3 0.8(7) .
Co N1 C2 N3 -175.0(4) .
C18 N4 C17 N5 -0.2(7) .
Co N4 C17 N5 -171.5(4) .
N6 N5 C17 N4 1.2(7) .
C19 N5 C17 N4 175.2(5) .
C17 N5 N6 C18 -1.6(7) .
C19 N5 N6 C18 -176.4(5) .
N5 N6 C18 N4 1.6(8) .
C17 N4 C18 N6 -0.9(7) .
Co N4 C18 N6 170.8(5) .
C23 C28 C27 C26 -0.5(10) .
C20 C21 C22 C23 170.6(6) .
C27 C28 C23 C24 -0.3(10) .
C27 C28 C23 C22 179.3(6) .
C21 C22 C23 C24 97.4(8) .
C21 C22 C23 C28 -82.1(7) .
O2 C20 C29 C32 46.1(7) .
C21 C20 C29 C32 164.3(5) .
C19 C20 C29 C32 -68.3(7) .
O2 C20 C29 C30 167.3(5) .
C21 C20 C29 C30 -74.5(7) .
C19 C20 C29 C30 52.9(7) .
O2 C20 C29 C31 -71.0(6) .
C21 C20 C29 C31 47.2(7) .
C19 C20 C29 C31 174.6(5) .
C28 C23 C24 C25 1.2(12) .
C22 C23 C24 C25 -178.4(7) .
C8 C7 C12 C11 3.4(12) .
C6 C7 C12 C11 -176.5(7) .
C28 C27 C26 C25 0.6(11) .
C28 C27 C26 Cl2 -179.4(5) .
C7 C6 C5 C4 176.9(5) .
O1 C4 C5 C6 26.2(7) .
C3 C4 C5 C6 -87.2(6) .
C13 C4 C5 C6 150.1(5) .
C27 C26 C25 C24 0.2(12) .
Cl2 C26 C25 C24 -179.8(6) .
C23 C24 C25 C26 -1.2(13) .
C11 C10 C9 C8 -1.3(15) .
Cl1 C10 C9 C8 -177.2(7) .
C10 C9 C8 C7 2.3(14) .
C12 C7 C8 C9 -3.3(12) .
C6 C7 C8 C9 176.6(7) .
C9 C10 C11 C12 1.4(14) .
Cl1 C10 C11 C12 177.4(7) .
C7 C12 C11 C10 -2.6(13) .
